data_1526176
loop_
_publ_author_name
'Oikawa, K.'
'Kamiyama, T.'
'Hashimoto, T.'
'Shimojyo, Y.'
'Morii, Y.'

_publ_section_title
;
 Structural phase transition of orthorhombic La Cr O3 studied by neutron
 powder diffraction
;
_journal_name_full 'Journal of Solid State Chemistry'
_journal_page_first 524
_journal_page_last 529
_journal_volume 154
_journal_year 2000
_chemical_formula_sum 'Cr La O3'
_chemical_name_systematic 'La (Cr O3)'
_space_group_IT_number 62
_symmetry_space_group_name_Hall '-P 2ac 2n'
_symmetry_space_group_name_H-M 'P n m a'
_cell_angle_alpha 90
_cell_angle_beta 90
_cell_angle_gamma 90
_cell_formula_units_Z 4
_cell_length_a 5.48588
_cell_length_b 7.76824
_cell_length_c 5.52467
_cell_volume 235.437
_citation_journal_id_ASTM JSSCBI
_cod_data_source_file Oikawa_JSSCBI_2000_15.cif
_cod_data_source_block Cr1La1O3
_cod_original_cell_volume 235.4373
_cod_original_formula_sum 'Cr1 La1 O3'
_cod_database_code 1526176

loop_
_symmetry_equiv_pos_as_xyz
x,y,z
-x+1/2,-y,z+1/2
x+1/2,-y+1/2,-z+1/2
-x,y+1/2,-z
-x,-y,-z
x-1/2,y,-z-1/2
-x-1/2,y-1/2,z-1/2
x,-y-1/2,z

loop_
_atom_site_label
_atom_site_type_symbol
_atom_site_fract_x
_atom_site_fract_y
_atom_site_fract_z
_atom_site_occupancy
_atom_site_U_iso_or_equiv
O1 O-2 0.4935 0.25 0.0646 1 0.0
La1 La+3 0.0167 0.25 -0.0037 1 0.0
O2 O-2 0.2282 0.535 0.2285 1 0.0
Cr1 Cr+3 0 0 0.5 1 0.0
